data_4501206
loop_
_publ_author_name
'Zhu, Lingyan'
'Al-Kaysi, Rabih O.'
'Dillon, Robert J.'
'Tham, Fook S.'
'Bardeen, Christopher J.'

_publ_section_title
;
 Crystal Structures and Photophysical Properties of 9-Anthracene
 Carboxylic Acid Derivatives for Photomechanical Applications
;
_journal_issue 11
_journal_name_full 'Crystal Growth &amp; Design'
_journal_page_first 4975
_journal_paper_doi 10.1021/cg200883b
_journal_volume 11
_journal_year 2011
_chemical_formula_sum 'C16 H12 O2'
_chemical_formula_weight 236.26
_chemical_name_systematic
; 
 ? 
;
_space_group_IT_number 14
_symmetry_cell_setting monoclinic
_symmetry_space_group_name_Hall '-P 2ybc'
_symmetry_space_group_name_H-M 'P 1 21/c 1'
_atom_sites_solution_hydrogens geom
_atom_sites_solution_primary direct
_atom_sites_solution_secondary difmap
_audit_creation_method SHELXL-97
_cell_angle_alpha 90.00
_cell_angle_beta 94.9243(5)
_cell_angle_gamma 90.00
_cell_formula_units_Z 4
_cell_length_a 8.5743(3)
_cell_length_b 8.2539(3)
_cell_length_c 16.4805(6)
_cell_measurement_reflns_used 8071
_cell_measurement_temperature 296(2)
_cell_measurement_theta_max 31.26
_cell_measurement_theta_min 2.38
_cell_volume 1162.04(7)
_computing_cell_refinement 'Bruker SAINT'
_computing_data_collection 'Bruker APEX2'
_computing_data_reduction 'Bruker SAINT'
_computing_molecular_graphics 'Bruker SHELXTL'
_computing_publication_material 'Bruker SHELXTL'
_computing_structure_refinement 'SHELXL-97 (Sheldrick, 2008)'
_computing_structure_solution 'SHELXS-97 (Sheldrick, 2008)'
_diffrn_ambient_temperature 296(2)
_diffrn_measured_fraction_theta_full 1.000
_diffrn_measured_fraction_theta_max 1.000
_diffrn_measurement_device_type 'Bruker APEX-II CCD'
_diffrn_measurement_method '\f and \w scans'
_diffrn_radiation_monochromator graphite
_diffrn_radiation_source 'fine-focus sealed tube'
_diffrn_radiation_type MoK\a
_diffrn_radiation_wavelength 0.71073
_diffrn_reflns_av_R_equivalents 0.0152
_diffrn_reflns_av_sigmaI/netI 0.0097
_diffrn_reflns_limit_h_max 11
_diffrn_reflns_limit_h_min -11
_diffrn_reflns_limit_k_max 11
_diffrn_reflns_limit_k_min -11
_diffrn_reflns_limit_l_max 22
_diffrn_reflns_limit_l_min -22
_diffrn_reflns_number 16250
_diffrn_reflns_theta_full 29.13
_diffrn_reflns_theta_max 29.13
_diffrn_reflns_theta_min 2.38
_exptl_absorpt_coefficient_mu 0.088
_exptl_absorpt_correction_T_max 0.9842
_exptl_absorpt_correction_T_min 0.9623
_exptl_absorpt_correction_type multi-scan
_exptl_absorpt_process_details 'Bruker SADABS'
_exptl_crystal_colour yellow
_exptl_crystal_density_diffrn 1.350
_exptl_crystal_density_meas ?
_exptl_crystal_density_method 'not measured'
_exptl_crystal_description 'prism frag'
_exptl_crystal_F_000 496
_exptl_crystal_size_max 0.44
_exptl_crystal_size_mid 0.42
_exptl_crystal_size_min 0.18
_refine_diff_density_max 0.317
_refine_diff_density_min -0.228
_refine_diff_density_rms 0.050
_refine_ls_extinction_method none
_refine_ls_goodness_of_fit_ref 1.057
_refine_ls_hydrogen_treatment mixed
_refine_ls_matrix_type full
_refine_ls_number_parameters 167
_refine_ls_number_reflns 3129
_refine_ls_number_restraints 0
_refine_ls_restrained_S_all 1.057
_refine_ls_R_factor_all 0.0532
_refine_ls_R_factor_gt 0.0467
_refine_ls_shift/su_max 0.000
_refine_ls_shift/su_mean 0.000
_refine_ls_structure_factor_coef Fsqd
_refine_ls_weighting_details 'calc w=1/[\s^2^(Fo^2^)+(0.0888P)^2^+0.2123P] where P=(Fo^2^+2Fc^2^)/3'
_refine_ls_weighting_scheme calc
_refine_ls_wR_factor_gt 0.1405
_refine_ls_wR_factor_ref 0.1497
_reflns_number_gt 2692
_reflns_number_total 3129
_reflns_threshold_expression >2sigma(I)
_cod_data_source_file cg200883b_si_005.cif
_cod_data_source_block cb34_0m
_cod_depositor_comments
;
The following automatic conversions were performed:

'_symmetry_cell_setting' value 'Monoclinic' changed to 'monoclinic'
according to /home/saulius/struct/CIF-dictionaries/cif_core.dic
dictionary named 'cif_core.dic' version 2.4.1 from 2010-06-29.

Automatic conversion script
Id: cif_fix_values 1715 2011-07-08 13:25:40Z adriana 

The following automatic conversions were performed:

'_exptl_crystal_density_meas' value 'not measured' was changed to '?'
- the value is perceived as not measured.

Automatic conversion script
Id: cif_fix_values 3008 2015-01-20 13:52:24Z robertas 
;
_cod_original_sg_symbol_H-M P2(1)/c
_cod_database_code 4501206

loop_
_symmetry_equiv_pos_as_xyz
'x, y, z'
'-x, y+1/2, -z+1/2'
'-x, -y, -z'
'x, -y-1/2, z-1/2'

loop_
_atom_site_label
_atom_site_type_symbol
_atom_site_fract_x
_atom_site_fract_y
_atom_site_fract_z
_atom_site_U_iso_or_equiv
_atom_site_adp_type
_atom_site_occupancy
_atom_site_symmetry_multiplicity
_atom_site_calc_flag
_atom_site_refinement_flags
C1 C 0.45622(14) 0.81582(14) -0.03285(7) 0.0397(3) Uani 1 1 d .
H1 H 0.3765 0.8803 -0.0573 0.048 Uiso 1 1 calc R
C2 C 0.59259(16) 0.80229(16) -0.06823(8) 0.0466(3) Uani 1 1 d .
H2 H 0.6046 0.8562 -0.1169 0.056 Uiso 1 1 calc R
C3 C 0.71647(15) 0.70745(17) -0.03219(9) 0.0482(3) Uani 1 1 d .
H3 H 0.8090 0.6982 -0.0574 0.058 Uiso 1 1 calc R
C4 C 0.70139(13) 0.62998(15) 0.03888(8) 0.0435(3) Uani 1 1 d .
H4 H 0.7852 0.5698 0.0624 0.052 Uiso 1 1 calc R
C4A C 0.55955(12) 0.63786(13) 0.07918(7) 0.0344(2) Uani 1 1 d .
C5 C 0.37121(16) 0.46484(16) 0.25763(8) 0.0456(3) Uani 1 1 d .
H5 H 0.4524 0.4028 0.2824 0.055 Uiso 1 1 calc R
C6 C 0.23111(18) 0.46537(18) 0.28966(8) 0.0528(3) Uani 1 1 d .
H6 H 0.2173 0.4039 0.3358 0.063 Uiso 1 1 calc R
C7 C 0.10589(16) 0.55861(19) 0.25353(8) 0.0513(3) Uani 1 1 d .
H7 H 0.0100 0.5582 0.2760 0.062 Uiso 1 1 calc R
C8 C 0.12446(13) 0.64917(16) 0.18600(7) 0.0416(3) Uani 1 1 d .
H8 H 0.0407 0.7098 0.1629 0.050 Uiso 1 1 calc R
C8A C 0.27028(12) 0.65297(13) 0.14987(6) 0.0325(2) Uani 1 1 d .
C9 C 0.29135(12) 0.74201(13) 0.07887(6) 0.0316(2) Uani 1 1 d .
C9A C 0.43252(12) 0.73286(12) 0.04128(6) 0.0321(2) Uani 1 1 d .
C10 C 0.54253(13) 0.55455(14) 0.15209(7) 0.0375(3) Uani 1 1 d .
C10A C 0.39761(13) 0.55754(13) 0.18647(7) 0.0352(2) Uani 1 1 d .
C12 C 0.67784(17) 0.4603(2) 0.19376(10) 0.0568(4) Uani 1 1 d .
H12A H 0.7736 0.4936 0.1725 0.085 Uiso 1 1 calc R
H12B H 0.6618 0.3466 0.1840 0.085 Uiso 1 1 calc R
H12C H 0.6841 0.4808 0.2513 0.085 Uiso 1 1 calc R
C11 C 0.16097(12) 0.84945(13) 0.04422(7) 0.0338(2) Uani 1 1 d .
O1 O 0.10537(10) 0.95444(11) 0.08744(5) 0.0455(2) Uani 1 1 d .
O2 O 0.11198(11) 0.82740(13) -0.03104(6) 0.0503(3) Uani 1 1 d .
H2A H 0.034(2) 0.903(2) -0.0471(10) 0.060 Uiso 1 1 d .

loop_
_atom_site_aniso_label
_atom_site_aniso_U_11
_atom_site_aniso_U_22
_atom_site_aniso_U_33
_atom_site_aniso_U_23
_atom_site_aniso_U_13
_atom_site_aniso_U_12
C1 0.0412(6) 0.0381(6) 0.0402(6) 0.0013(4) 0.0063(4) 0.0017(4)
C2 0.0477(7) 0.0462(7) 0.0475(6) -0.0014(5) 0.0141(5) -0.0049(5)
C3 0.0360(6) 0.0494(7) 0.0609(8) -0.0109(6) 0.0141(5) -0.0055(5)
C4 0.0290(5) 0.0434(6) 0.0579(7) -0.0098(5) 0.0017(5) 0.0015(4)
C4A 0.0290(5) 0.0320(5) 0.0415(5) -0.0073(4) -0.0013(4) 0.0003(4)
C5 0.0513(7) 0.0427(6) 0.0412(6) 0.0085(5) -0.0061(5) 0.0007(5)
C6 0.0586(8) 0.0567(8) 0.0423(6) 0.0142(6) 0.0002(6) -0.0090(6)
C7 0.0436(6) 0.0650(9) 0.0459(7) 0.0096(6) 0.0065(5) -0.0094(6)
C8 0.0337(5) 0.0497(7) 0.0412(6) 0.0047(5) 0.0021(4) -0.0013(5)
C8A 0.0319(5) 0.0323(5) 0.0328(5) -0.0014(4) -0.0013(4) -0.0007(4)
C9 0.0304(5) 0.0304(5) 0.0337(5) -0.0012(4) -0.0001(4) 0.0027(4)
C9A 0.0315(5) 0.0289(5) 0.0355(5) -0.0044(4) 0.0015(4) 0.0003(4)
C10 0.0338(5) 0.0351(5) 0.0420(6) -0.0032(4) -0.0067(4) 0.0039(4)
C10A 0.0374(5) 0.0322(5) 0.0347(5) -0.0008(4) -0.0050(4) 0.0000(4)
C12 0.0426(7) 0.0672(9) 0.0584(8) 0.0083(7) -0.0095(6) 0.0140(6)
C11 0.0305(5) 0.0350(5) 0.0359(5) 0.0031(4) 0.0037(4) 0.0036(4)
O1 0.0459(5) 0.0463(5) 0.0442(5) -0.0016(4) 0.0034(4) 0.0159(4)
O2 0.0457(5) 0.0625(6) 0.0408(5) -0.0034(4) -0.0068(4) 0.0167(4)

loop_
_atom_type_symbol
_atom_type_description
_atom_type_scat_dispersion_real
_atom_type_scat_dispersion_imag
_atom_type_scat_source
C C 0.0033 0.0016 'International Tables Vol C Tables 4.2.6.8 and 6.1.1.4'
H H 0.0000 0.0000 'International Tables Vol C Tables 4.2.6.8 and 6.1.1.4'
O O 0.0106 0.0060 'International Tables Vol C Tables 4.2.6.8 and 6.1.1.4'

loop_
_geom_angle_atom_site_label_1
_geom_angle_atom_site_label_2
_geom_angle_atom_site_label_3
_geom_angle
C2 C1 C9A 121.28(11)
C2 C1 H1 119.4
C9A C1 H1 119.4
C1 C2 C3 120.76(12)
C1 C2 H2 119.6
C3 C2 H2 119.6
C4 C3 C2 120.26(11)
C4 C3 H3 119.9
C2 C3 H3 119.9
C3 C4 C4A 121.84(11)
C3 C4 H4 119.1
C4A C4 H4 119.1
C10 C4A C4 121.89(10)
C10 C4A C9A 120.52(10)
C4 C4A C9A 117.58(11)
C6 C5 C10A 121.67(12)
C6 C5 H5 119.2
C10A C5 H5 119.2
C5 C6 C7 120.41(12)
C5 C6 H6 119.8
C7 C6 H6 119.8
C8 C7 C6 120.43(12)
C8 C7 H7 119.8
C6 C7 H7 119.8
C7 C8 C8A 121.34(11)
C7 C8 H8 119.3
C8A C8 H8 119.3
C9 C8A C8 122.48(10)
C9 C8A C10A 119.25(10)
C8 C8A C10A 118.24(10)
C8A C9 C9A 120.97(9)
C8A C9 C11 118.72(9)
C9A C9 C11 120.30(9)
C9 C9A C1 122.73(10)
C9 C9A C4A 119.01(10)
C1 C9A C4A 118.26(10)
C4A C10 C10A 119.73(9)
C4A C10 C12 120.61(11)
C10A C10 C12 119.66(11)
C10 C10A C5 121.72(10)
C10 C10A C8A 120.35(10)
C5 C10A C8A 117.92(11)
C10 C12 H12A 109.5
C10 C12 H12B 109.5
H12A C12 H12B 109.5
C10 C12 H12C 109.5
H12A C12 H12C 109.5
H12B C12 H12C 109.5
O1 C11 O2 122.77(10)
O1 C11 C9 120.25(10)
O2 C11 C9 116.98(9)
C11 O2 H2A 110.1(11)

loop_
_geom_bond_atom_site_label_1
_geom_bond_atom_site_label_2
_geom_bond_distance
C1 C2 1.3552(17)
C1 C9A 1.4302(16)
C1 H1 0.9300
C2 C3 1.409(2)
C2 H2 0.9300
C3 C4 1.350(2)
C3 H3 0.9300
C4 C4A 1.4364(16)
C4 H4 0.9300
C4A C10 1.4029(17)
C4A C9A 1.4403(15)
C5 C6 1.353(2)
C5 C10A 1.4344(17)
C5 H5 0.9300
C6 C7 1.411(2)
C6 H6 0.9300
C7 C8 1.3612(18)
C7 H7 0.9300
C8 C8A 1.4306(15)
C8 H8 0.9300
C8A C9 1.4065(15)
C8A C10A 1.4363(14)
C9 C9A 1.4083(14)
C9 C11 1.5009(14)
C10 C10A 1.4095(16)
C10 C12 1.5122(16)
C12 H12A 0.9600
C12 H12B 0.9600
C12 H12C 0.9600
C11 O1 1.2425(14)
C11 O2 1.2878(14)
O2 H2A 0.935(18)

loop_
_geom_hbond_atom_site_label_D
_geom_hbond_atom_site_label_H
_geom_hbond_atom_site_label_A
_geom_hbond_distance_DH
_geom_hbond_distance_HA
_geom_hbond_distance_DA
_geom_hbond_angle_DHA
_geom_hbond_site_symmetry_A
O2 H2A O1 0.935(18) 1.766(18) 2.6986(12) 174.2(16) 3_575

loop_
_geom_torsion_atom_site_label_1
_geom_torsion_atom_site_label_2
_geom_torsion_atom_site_label_3
_geom_torsion_atom_site_label_4
_geom_torsion
C9A C1 C2 C3 -0.9(2)
C1 C2 C3 C4 -0.8(2)
C2 C3 C4 C4A 1.39(19)
C3 C4 C4A C10 178.58(11)
C3 C4 C4A C9A -0.35(17)
C10A C5 C6 C7 -0.1(2)
C5 C6 C7 C8 0.0(2)
C6 C7 C8 C8A -0.1(2)
C7 C8 C8A C9 178.24(12)
C7 C8 C8A C10A 0.34(18)
C8 C8A C9 C9A -174.90(10)
C10A C8A C9 C9A 2.97(15)
C8 C8A C9 C11 5.95(16)
C10A C8A C9 C11 -176.18(9)
C8A C9 C9A C1 177.21(10)
C11 C9 C9A C1 -3.65(16)
C8A C9 C9A C4A -3.56(15)
C11 C9 C9A C4A 175.58(9)
C2 C1 C9A C9 -178.85(11)
C2 C1 C9A C4A 1.92(17)
C10 C4A C9A C9 0.54(15)
C4 C4A C9A C9 179.48(9)
C10 C4A C9A C1 179.79(10)
C4 C4A C9A C1 -1.26(15)
C4 C4A C10 C10A -175.86(10)
C9A C4A C10 C10A 3.03(16)
C4 C4A C10 C12 3.58(17)
C9A C4A C10 C12 -177.52(11)
C4A C10 C10A C5 175.42(10)
C12 C10 C10A C5 -4.03(17)
C4A C10 C10A C8A -3.63(16)
C12 C10 C10A C8A 176.92(11)
C6 C5 C10A C10 -178.70(12)
C6 C5 C10A C8A 0.37(18)
C9 C8A C10A C10 0.66(15)
C8 C8A C10A C10 178.63(10)
C9 C8A C10A C5 -178.43(10)
C8 C8A C10A C5 -0.46(16)
C8A C9 C11 O1 54.71(15)
C9A C9 C11 O1 -124.45(12)
C8A C9 C11 O2 -125.59(11)
C9A C9 C11 O2 55.25(14)

loop_
_cod_related_entry_id
_cod_related_entry_database
_cod_related_entry_code
1 ChemSpider 9577006
